data_7251908
loop_
_publ_author_name
'Rukyanaik, V.'
'Pradhan, Samata'
'Godugu, Chandraiah'
'Tothadi, Srinu'
'Rama Krishna, Kadiyam'
'Pawar, Ravinder'
'Basavoju, Srinivas'

_publ_section_title
;
 Regioselective Triclocarban-Catalyzed Synthesis of Spiroindeno- and
 Spirooxindolo-Pyrrolizidines with Apoptosis Induction in MCF-7 Cells
;
_journal_name_full 'RSC Medicinal Chemistry'
_journal_paper_doi 10.1039/D6MD00132G
_journal_year 2026
_chemical_formula_moiety 'C31 H28 N5 O3'
_chemical_formula_sum 'C31 H28 N5 O3'
_chemical_formula_weight 518.58
_space_group_crystal_system monoclinic
_space_group_IT_number 14
_space_group_name_Hall '-P 2ybc'
_space_group_name_H-M_alt 'P 1 21/c 1'
_atom_sites_solution_hydrogens geom
_audit_creation_date 2024-10-25
_audit_creation_method
;
Olex2 1.2
(compiled 2018.05.29 svn.r3508 for OlexSys, GUI svn.r5506)
;
_audit_update_record
;
2026-01-24 deposited with the CCDC.	2026-04-20 downloaded from the CCDC.
;
_cell_angle_alpha 90
_cell_angle_beta 108.354(3)
_cell_angle_gamma 90
_cell_formula_units_Z 4
_cell_length_a 15.6361(12)
_cell_length_b 16.2505(11)
_cell_length_c 10.9406(9)
_cell_measurement_reflns_used 8920
_cell_measurement_temperature 298(2)
_cell_measurement_theta_max 26.445
_cell_measurement_theta_min 2.328
_cell_volume 2638.5(3)
_computing_cell_refinement 'SAINT V8.40B (?, 2016)'
_computing_data_reduction 'SAINT V8.40B (?, 2016)'
_computing_molecular_graphics 'Olex2 (Dolomanov et al., 2009)'
_computing_publication_material 'Olex2 (Dolomanov et al., 2009)'
_computing_structure_refinement 'ShelXL (Sheldrick, 2015)'
_computing_structure_solution 'SHELXT 2018/2 (Sheldrick, 2018)'
_diffrn_ambient_temperature 298
_diffrn_measured_fraction_theta_full 1.000
_diffrn_measured_fraction_theta_max 1.000
_diffrn_measurement_device_type 'Bruker D8 QUEST'
_diffrn_radiation_type MoK\a
_diffrn_radiation_wavelength 0.71073
_diffrn_reflns_av_R_equivalents 0.1464
_diffrn_reflns_av_unetI/netI 0.0374
_diffrn_reflns_Laue_measured_fraction_full 1.000
_diffrn_reflns_Laue_measured_fraction_max 1.000
_diffrn_reflns_limit_h_max 18
_diffrn_reflns_limit_h_min -18
_diffrn_reflns_limit_k_max 19
_diffrn_reflns_limit_k_min -19
_diffrn_reflns_limit_l_max 13
_diffrn_reflns_limit_l_min -13
_diffrn_reflns_number 147944
_diffrn_reflns_point_group_measured_fraction_full 1.000
_diffrn_reflns_point_group_measured_fraction_max 1.000
_diffrn_reflns_theta_full 25.242
_diffrn_reflns_theta_max 25.250
_diffrn_reflns_theta_min 1.858
_exptl_absorpt_coefficient_mu 0.086
_exptl_absorpt_correction_T_max 0.7441
_exptl_absorpt_correction_T_min 0.6615
_exptl_absorpt_correction_type multi-scan
_exptl_absorpt_process_details
'SADABS-2016/2 (Bruker,2016/2) was used for absorption correction. wR2(int) was 0.1178 before and 0.1003 after correction. The Ratio of minimum to maximum transmission is 0.8890. The \l/2 correction factor is Not present.'
_exptl_crystal_colour yellow
_exptl_crystal_colour_primary yellow
_exptl_crystal_density_diffrn 1.305
_exptl_crystal_description plate
_exptl_crystal_F_000 1092
_exptl_crystal_size_max 0.12
_exptl_crystal_size_mid 0.09
_exptl_crystal_size_min 0.04
_refine_diff_density_max 0.216
_refine_diff_density_min -0.540
_refine_diff_density_rms 0.054
_refine_ls_extinction_method none
_refine_ls_goodness_of_fit_ref 1.131
_refine_ls_hydrogen_treatment constr
_refine_ls_matrix_type full
_refine_ls_number_parameters 354
_refine_ls_number_reflns 4784
_refine_ls_number_restraints 0
_refine_ls_restrained_S_all 1.131
_refine_ls_R_factor_all 0.1073
_refine_ls_R_factor_gt 0.0620
_refine_ls_shift/su_max 0.000
_refine_ls_shift/su_mean 0.000
_refine_ls_structure_factor_coef Fsqd
_refine_ls_weighting_details 'w=1/[\s^2^(Fo^2^)+(0.0976P)^2^+1.0174P] where P=(Fo^2^+2Fc^2^)/3'
_refine_ls_weighting_scheme calc
_refine_ls_wR_factor_gt 0.1544
_refine_ls_wR_factor_ref 0.2101
_reflns_Friedel_coverage 0.000
_reflns_number_gt 2981
_reflns_number_total 4784
_reflns_threshold_expression 'I > 2\s(I)'
_cod_data_source_file d6md00132g2.cif
_cod_data_source_block 1_st_0ma_a
_cod_database_code 7251908
_shelx_shelxl_version_number 2018/3
_shelx_space_group_comment
;
The symmetry employed for this shelxl refinement is uniquely defined
by the following loop, which should always be used as a source of
symmetry information in preference to the above space-group names.
They are only intended as comments.
;
_shelx_estimated_absorpt_t_max 0.997
_shelx_estimated_absorpt_t_min 0.990
_olex2_refinement_description
;
1. Fixed Uiso
 At 1.2 times of:
  All C(H) groups, All C(H,H) groups, All N(H) groups
 At 1.5 times of:
  All C(H,H,H) groups
2.a Ternary CH refined with riding coordinates:
 N3(H3), C7(H7), C28(H28), C29(H29)
2.b Secondary CH2 refined with riding coordinates:
 C30(H30A,H30B), C31(H31A,H31B), C32(H32A,H32B)
2.c Aromatic/amide H refined with riding coordinates:
 C1(H1), C2(H2), C10(H10), C14(H14), C15(H15), C18(H18), C19(H19), C20(H20),
 C21(H21), C24(H24), C25(H25), C27(H27)
2.d Idealised Me refined as rotating group:
 C13(H13A,H13B,H13C), C26(H26A,H26B,H26C)
;
_olex2_submission_special_instructions 'No special instructions were received'

loop_
_space_group_symop_operation_xyz
'x, y, z'
'-x, y+1/2, -z+1/2'
'-x, -y, -z'
'x, -y-1/2, z-1/2'

loop_
_atom_site_label
_atom_site_type_symbol
_atom_site_fract_x
_atom_site_fract_y
_atom_site_fract_z
_atom_site_U_iso_or_equiv
_atom_site_adp_type
_atom_site_occupancy
_atom_site_site_symmetry_order
_atom_site_calc_flag
_atom_site_refinement_flags_posn
_atom_site_refinement_flags_adp
_atom_site_refinement_flags_occupancy
_atom_site_disorder_assembly
_atom_site_disorder_group
O1 O 0.7547(2) 0.20469(16) 0.8216(3) 0.1036(10) Uani 1 1 d . . . . .
N1 N 0.81801(16) 0.62621(15) 0.5838(3) 0.0601(7) Uani 1 1 d . . . . .
N2 N 0.54711(18) 0.39742(17) 0.4719(2) 0.0689(7) Uani 1 1 d . . . . .
N3 N 0.90764(15) 0.40613(14) 0.8519(2) 0.0511(6) Uani 1 1 d . . . . .
H3 H 0.954114 0.439899 0.833711 0.061 Uiso 1 1 calc R . . . .
N4 N 0.85744(16) 0.45436(14) 0.5747(2) 0.0555(6) Uani 1 1 d . . . . .
C1 C 0.8869(2) 0.6163(3) 0.2965(4) 0.0787(11) Uani 1 1 d . . . . .
H1 H 0.892960 0.651647 0.232880 0.094 Uiso 1 1 calc R . . . .
C2 C 0.8591(2) 0.6466(2) 0.3929(3) 0.0693(9) Uani 1 1 d . . . . .
H2 H 0.847655 0.702551 0.396071 0.083 Uiso 1 1 calc R . . . .
C3 C 0.84724(18) 0.59383(18) 0.4883(3) 0.0557(7) Uani 1 1 d . . . . .
C4 C 0.80970(17) 0.57238(17) 0.6687(3) 0.0498(7) Uani 1 1 d . . . . .
C5 C 0.83002(17) 0.48715(17) 0.6647(3) 0.0482(7) Uani 1 1 d . . . . .
C6 C 0.81935(17) 0.44268(16) 0.7812(2) 0.0469(6) Uani 1 1 d . . . . .
C7 C 0.75492(17) 0.36808(16) 0.7489(3) 0.0479(7) Uani 1 1 d . . . . .
H7 H 0.746489 0.350302 0.829886 0.057 Uiso 1 1 calc R . . . .
C8 C 0.66287(18) 0.37936(17) 0.6542(3) 0.0501(7) Uani 1 1 d . . . . .
C9 C 0.58065(19) 0.37395(18) 0.6843(3) 0.0536(7) Uani 1 1 d . . . . .
C10 C 0.5612(2) 0.3584(2) 0.7980(3) 0.0636(8) Uani 1 1 d . . . . .
H10 H 0.607341 0.351028 0.875185 0.076 Uiso 1 1 calc R . . . .
C11 C 0.4724(2) 0.3540(2) 0.7941(4) 0.0773(10) Uani 1 1 d . . . . .
O12 O 0.44418(18) 0.3377(2) 0.8979(3) 0.1084(10) Uani 1 1 d . . . . .
C13 C 0.5112(3) 0.3282(3) 1.0183(4) 0.1109(16) Uani 1 1 d . . . . .
H13A H 0.553595 0.287102 1.011595 0.166 Uiso 1 1 calc GR . . . .
H13B H 0.483675 0.311369 1.081308 0.166 Uiso 1 1 calc GR . . . .
H13C H 0.541855 0.379570 1.043917 0.166 Uiso 1 1 calc GR . . . .
C14 C 0.9068(3) 0.5330(3) 0.2911(3) 0.0800(11) Uani 1 1 d . . . . .
H14 H 0.926851 0.513278 0.225102 0.096 Uiso 1 1 calc R . . . .
C15 C 0.8967(2) 0.4804(2) 0.3830(3) 0.0711(9) Uani 1 1 d . . . . .
H15 H 0.909986 0.424844 0.379105 0.085 Uiso 1 1 calc R . . . .
C16 C 0.86663(19) 0.50895(18) 0.4828(3) 0.0545(7) Uani 1 1 d . . . . .
C17 C 0.78530(18) 0.51215(17) 0.8469(3) 0.0511(7) Uani 1 1 d . . . . .
C18 C 0.7555(2) 0.5092(2) 0.9534(3) 0.0623(8) Uani 1 1 d . . . . .
H18 H 0.758038 0.460375 0.998763 0.075 Uiso 1 1 calc R . . . .
C19 C 0.7218(2) 0.5804(2) 0.9909(3) 0.0745(10) Uani 1 1 d . . . . .
H19 H 0.702866 0.579187 1.063380 0.089 Uiso 1 1 calc R . . . .
C20 C 0.7158(2) 0.6529(2) 0.9233(4) 0.0742(10) Uani 1 1 d . . . . .
H20 H 0.693151 0.699890 0.950726 0.089 Uiso 1 1 calc R . . . .
C21 C 0.7429(2) 0.6562(2) 0.8161(3) 0.0662(9) Uani 1 1 d . . . . .
H21 H 0.737631 0.704703 0.769212 0.079 Uiso 1 1 calc R . . . .
C22 C 0.77861(18) 0.58568(17) 0.7785(3) 0.0527(7) Uani 1 1 d . . . . .
C23 C 0.5098(2) 0.3854(2) 0.5691(3) 0.0633(8) Uani 1 1 d . . . . .
C24 C 0.4204(2) 0.3816(2) 0.5655(4) 0.0805(10) Uani 1 1 d . . . . .
H24 H 0.373855 0.389114 0.488777 0.097 Uiso 1 1 calc R . . . .
C25 C 0.4030(2) 0.3666(3) 0.6778(4) 0.0883(12) Uani 1 1 d . . . . .
H25 H 0.343433 0.364593 0.677447 0.106 Uiso 1 1 calc R . . . .
C26 C 0.4974(3) 0.4068(3) 0.3359(3) 0.0957(13) Uani 1 1 d . . . . .
H26A H 0.469159 0.355581 0.302325 0.144 Uiso 1 1 calc GR . . . .
H26B H 0.538123 0.422609 0.290133 0.144 Uiso 1 1 calc GR . . . .
H26C H 0.452181 0.448532 0.325340 0.144 Uiso 1 1 calc GR . . . .
C27 C 0.6386(2) 0.3930(2) 0.5242(3) 0.0620(8) Uani 1 1 d . . . . .
H27 H 0.678922 0.398499 0.477914 0.074 Uiso 1 1 calc R . . . .
C28 C 0.81276(18) 0.30366(16) 0.7137(3) 0.0511(7) Uani 1 1 d . . . . .
H28 H 0.807639 0.310259 0.622610 0.061 Uiso 1 1 calc R . . . .
C29 C 0.9112(2) 0.32370(18) 0.7966(3) 0.0604(8) Uani 1 1 d . . . . .
H29 H 0.948671 0.326738 0.739916 0.072 Uiso 1 1 calc R . . . .
C30 C 0.9579(3) 0.2692(2) 0.9107(4) 0.0970(13) Uani 1 1 d . . . . .
H30A H 0.914867 0.234014 0.932673 0.116 Uiso 1 1 calc R . . . .
H30B H 1.003148 0.235015 0.891973 0.116 Uiso 1 1 calc R . . . .
C31 C 1.0009(2) 0.3284(2) 1.0184(4) 0.0801(10) Uani 1 1 d . . . . .
H31A H 1.058659 0.347753 1.014403 0.096 Uiso 1 1 calc R . . . .
H31B H 1.009090 0.303461 1.101861 0.096 Uiso 1 1 calc R . . . .
C32 C 0.9324(2) 0.3974(2) 0.9921(3) 0.0679(9) Uani 1 1 d . . . . .
H32A H 0.880713 0.382541 1.018389 0.081 Uiso 1 1 calc R . . . .
H32B H 0.958780 0.447701 1.035644 0.081 Uiso 1 1 calc R . . . .
N33 N 0.78269(18) 0.21854(16) 0.7335(3) 0.0662(7) Uani 1 1 d . . . . .
O34 O 0.7882(3) 0.16628(17) 0.6582(3) 0.1211(12) Uani 1 1 d . . . . .

loop_
_atom_site_aniso_label
_atom_site_aniso_U_11
_atom_site_aniso_U_22
_atom_site_aniso_U_33
_atom_site_aniso_U_23
_atom_site_aniso_U_13
_atom_site_aniso_U_12
O1 0.132(3) 0.0686(17) 0.140(3) 0.0171(16) 0.085(2) -0.0022(15)
N1 0.0499(14) 0.0540(14) 0.0714(17) 0.0087(13) 0.0119(13) -0.0040(11)
N2 0.0562(16) 0.086(2) 0.0524(15) 0.0008(13) 0.0006(13) -0.0046(13)
N3 0.0416(13) 0.0554(14) 0.0555(14) 0.0022(11) 0.0140(10) -0.0019(10)
N4 0.0587(15) 0.0551(14) 0.0545(14) -0.0003(11) 0.0204(12) -0.0046(11)
C1 0.065(2) 0.099(3) 0.065(2) 0.021(2) 0.0117(18) -0.023(2)
C2 0.0543(19) 0.071(2) 0.075(2) 0.0220(17) 0.0099(17) -0.0124(15)
C3 0.0415(16) 0.0596(18) 0.0594(18) 0.0067(14) 0.0066(13) -0.0068(13)
C4 0.0384(14) 0.0486(15) 0.0557(17) -0.0009(13) 0.0052(12) -0.0027(12)
C5 0.0412(15) 0.0487(15) 0.0517(16) -0.0015(12) 0.0104(12) -0.0049(11)
C6 0.0429(15) 0.0495(15) 0.0475(15) -0.0008(12) 0.0132(12) 0.0003(12)
C7 0.0447(15) 0.0503(15) 0.0485(16) 0.0003(12) 0.0143(12) -0.0005(12)
C8 0.0447(16) 0.0528(16) 0.0507(16) -0.0021(12) 0.0119(13) -0.0006(12)
C9 0.0441(16) 0.0585(17) 0.0552(17) -0.0042(13) 0.0113(13) -0.0005(13)
C10 0.0469(17) 0.080(2) 0.064(2) -0.0053(16) 0.0169(15) -0.0015(15)
C11 0.056(2) 0.103(3) 0.079(2) -0.012(2) 0.0303(19) -0.0030(18)
O12 0.0690(18) 0.174(3) 0.095(2) -0.006(2) 0.0442(17) -0.0073(18)
C13 0.100(3) 0.161(5) 0.087(3) -0.006(3) 0.051(3) -0.019(3)
C14 0.080(2) 0.103(3) 0.060(2) 0.0000(19) 0.0260(18) -0.023(2)
C15 0.078(2) 0.080(2) 0.0586(19) -0.0069(17) 0.0262(17) -0.0163(18)
C16 0.0485(17) 0.0607(18) 0.0509(17) 0.0008(13) 0.0108(13) -0.0105(13)
C17 0.0448(16) 0.0553(17) 0.0506(16) -0.0073(13) 0.0115(13) -0.0014(12)
C18 0.0612(19) 0.069(2) 0.0550(18) -0.0066(15) 0.0162(15) 0.0036(15)
C19 0.065(2) 0.093(3) 0.067(2) -0.0186(19) 0.0217(17) 0.0075(18)
C20 0.063(2) 0.072(2) 0.081(2) -0.0257(19) 0.0139(18) 0.0074(16)
C21 0.0569(19) 0.0568(18) 0.077(2) -0.0144(16) 0.0101(17) 0.0025(14)
C22 0.0421(15) 0.0496(16) 0.0600(17) -0.0089(13) 0.0069(13) 0.0000(12)
C23 0.0462(17) 0.073(2) 0.0618(19) -0.0055(15) 0.0051(15) 0.0006(14)
C24 0.0448(19) 0.104(3) 0.081(2) -0.003(2) 0.0023(17) 0.0017(18)
C25 0.0427(19) 0.122(3) 0.098(3) -0.013(2) 0.019(2) -0.0010(19)
C26 0.093(3) 0.117(3) 0.056(2) 0.002(2) -0.007(2) -0.003(2)
C27 0.0578(19) 0.073(2) 0.0540(18) -0.0013(15) 0.0155(15) -0.0056(15)
C28 0.0496(16) 0.0483(15) 0.0566(17) 0.0005(12) 0.0183(14) -0.0014(12)
C29 0.0468(16) 0.0573(18) 0.075(2) -0.0054(15) 0.0169(15) 0.0046(13)
C30 0.082(3) 0.068(2) 0.107(3) 0.006(2) -0.017(2) 0.0161(19)
C31 0.062(2) 0.089(3) 0.076(2) 0.0127(19) 0.0021(18) 0.0112(18)
C32 0.0591(19) 0.084(2) 0.0569(19) 0.0091(16) 0.0135(15) 0.0063(16)
N33 0.0652(17) 0.0511(15) 0.0830(19) -0.0017(14) 0.0242(15) 0.0013(12)
O34 0.185(3) 0.0590(16) 0.136(3) -0.0295(17) 0.074(2) -0.0080(18)

loop_
_atom_type_symbol
_atom_type_description
_atom_type_scat_dispersion_real
_atom_type_scat_dispersion_imag
_atom_type_scat_source
C C 0.0033 0.0016 'International Tables Vol C Tables 4.2.6.8 and 6.1.1.4'
H H 0.0000 0.0000 'International Tables Vol C Tables 4.2.6.8 and 6.1.1.4'
N N 0.0061 0.0033 'International Tables Vol C Tables 4.2.6.8 and 6.1.1.4'
O O 0.0106 0.0060 'International Tables Vol C Tables 4.2.6.8 and 6.1.1.4'

loop_
_geom_angle_atom_site_label_1
_geom_angle_atom_site_label_2
_geom_angle_atom_site_label_3
_geom_angle
_geom_angle_site_symmetry_1
_geom_angle_site_symmetry_3
_geom_angle_publ_flag
C4 N1 C3 114.5(3) . . ?
C23 N2 C26 125.8(3) . . ?
C27 N2 C23 108.1(2) . . ?
C27 N2 C26 125.9(3) . . ?
C6 N3 H3 107.4 . . ?
C29 N3 H3 107.4 . . ?
C29 N3 C6 107.4(2) . . ?
C32 N3 H3 107.4 . . ?
C32 N3 C6 118.8(2) . . ?
C32 N3 C29 108.0(2) . . ?
C5 N4 C16 114.9(2) . . ?
C2 C1 H1 119.5 . . ?
C2 C1 C14 121.1(3) . . ?
C14 C1 H1 119.5 . . ?
C1 C2 H2 119.8 . . ?
C1 C2 C3 120.4(3) . . ?
C3 C2 H2 119.8 . . ?
N1 C3 C2 119.0(3) . . ?
N1 C3 C16 122.2(3) . . ?
C2 C3 C16 118.8(3) . . ?
N1 C4 C5 123.7(3) . . ?
N1 C4 C22 128.5(3) . . ?
C5 C4 C22 107.9(2) . . ?
N4 C5 C4 123.3(3) . . ?
N4 C5 C6 126.0(2) . . ?
C4 C5 C6 110.6(2) . . ?
N3 C6 C5 107.4(2) . . ?
N3 C6 C7 103.8(2) . . ?
N3 C6 C17 117.3(2) . . ?
C5 C6 C7 114.7(2) . . ?
C5 C6 C17 101.0(2) . . ?
C17 C6 C7 113.0(2) . . ?
C6 C7 H7 106.7 . . ?
C8 C7 C6 118.6(2) . . ?
C8 C7 H7 106.7 . . ?
C8 C7 C28 115.5(2) . . ?
C28 C7 C6 101.7(2) . . ?
C28 C7 H7 106.7 . . ?
C9 C8 C7 125.0(2) . . ?
C27 C8 C7 129.1(3) . . ?
C27 C8 C9 105.9(3) . . ?
C10 C9 C8 133.1(3) . . ?
C10 C9 C23 119.5(3) . . ?
C23 C9 C8 107.3(3) . . ?
C9 C10 H10 120.6 . . ?
C11 C10 C9 118.9(3) . . ?
C11 C10 H10 120.6 . . ?
C10 C11 C25 120.4(3) . . ?
O12 C11 C10 124.7(3) . . ?
O12 C11 C25 114.9(3) . . ?
C11 O12 C13 117.3(3) . . ?
O12 C13 H13A 109.5 . . ?
O12 C13 H13B 109.5 . . ?
O12 C13 H13C 109.5 . . ?
H13A C13 H13B 109.5 . . ?
H13A C13 H13C 109.5 . . ?
H13B C13 H13C 109.5 . . ?
C1 C14 H14 120.1 . . ?
C15 C14 C1 119.8(4) . . ?
C15 C14 H14 120.1 . . ?
C14 C15 H15 119.6 . . ?
C14 C15 C16 120.8(4) . . ?
C16 C15 H15 119.6 . . ?
N4 C16 C3 121.4(3) . . ?
N4 C16 C15 119.5(3) . . ?
C15 C16 C3 119.1(3) . . ?
C18 C17 C6 129.2(3) . . ?
C18 C17 C22 119.5(3) . . ?
C22 C17 C6 111.1(2) . . ?
C17 C18 H18 120.7 . . ?
C17 C18 C19 118.7(3) . . ?
C19 C18 H18 120.7 . . ?
C18 C19 H19 119.2 . . ?
C20 C19 C18 121.5(3) . . ?
C20 C19 H19 119.2 . . ?
C19 C20 H20 119.8 . . ?
C21 C20 C19 120.4(3) . . ?
C21 C20 H20 119.8 . . ?
C20 C21 H21 120.6 . . ?
C20 C21 C22 118.9(3) . . ?
C22 C21 H21 120.6 . . ?
C17 C22 C4 109.2(2) . . ?
C21 C22 C4 129.7(3) . . ?
C21 C22 C17 121.0(3) . . ?
N2 C23 C9 107.8(3) . . ?
N2 C23 C24 130.7(3) . . ?
C24 C23 C9 121.5(3) . . ?
C23 C24 H24 121.0 . . ?
C25 C24 C23 118.0(3) . . ?
C25 C24 H24 121.0 . . ?
C11 C25 H25 119.1 . . ?
C24 C25 C11 121.7(3) . . ?
C24 C25 H25 119.1 . . ?
N2 C26 H26A 109.5 . . ?
N2 C26 H26B 109.5 . . ?
N2 C26 H26C 109.5 . . ?
H26A C26 H26B 109.5 . . ?
H26A C26 H26C 109.5 . . ?
H26B C26 H26C 109.5 . . ?
N2 C27 C8 110.9(3) . . ?
N2 C27 H27 124.6 . . ?
C8 C27 H27 124.6 . . ?
C7 C28 H28 108.6 . . ?
C7 C28 C29 105.6(2) . . ?
C29 C28 H28 108.6 . . ?
N33 C28 C7 111.2(2) . . ?
N33 C28 H28 108.6 . . ?
N33 C28 C29 114.0(2) . . ?
N3 C29 C28 105.7(2) . . ?
N3 C29 H29 108.7 . . ?
N3 C29 C30 105.2(3) . . ?
C28 C29 H29 108.7 . . ?
C30 C29 C28 119.3(3) . . ?
C30 C29 H29 108.7 . . ?
C29 C30 H30A 110.8 . . ?
C29 C30 H30B 110.8 . . ?
H30A C30 H30B 108.9 . . ?
C31 C30 C29 104.6(3) . . ?
C31 C30 H30A 110.8 . . ?
C31 C30 H30B 110.8 . . ?
C30 C31 H31A 111.3 . . ?
C30 C31 H31B 111.3 . . ?
C30 C31 C32 102.1(3) . . ?
H31A C31 H31B 109.2 . . ?
C32 C31 H31A 111.3 . . ?
C32 C31 H31B 111.3 . . ?
N3 C32 C31 102.0(3) . . ?
N3 C32 H32A 111.4 . . ?
N3 C32 H32B 111.4 . . ?
C31 C32 H32A 111.4 . . ?
C31 C32 H32B 111.4 . . ?
H32A C32 H32B 109.2 . . ?
O1 N33 C28 120.1(3) . . ?
O1 N33 O34 122.7(3) . . ?
O34 N33 C28 117.2(3) . . ?

loop_
_geom_bond_atom_site_label_1
_geom_bond_atom_site_label_2
_geom_bond_distance
_geom_bond_site_symmetry_2
_geom_bond_publ_flag
O1 N33 1.198(4) . ?
N1 C3 1.371(4) . ?
N1 C4 1.311(4) . ?
N2 C23 1.378(4) . ?
N2 C26 1.454(4) . ?
N2 C27 1.364(4) . ?
N3 H3 0.9800 . ?
N3 C6 1.478(3) . ?
N3 C29 1.478(4) . ?
N3 C32 1.465(4) . ?
N4 C5 1.305(3) . ?
N4 C16 1.382(4) . ?
C1 H1 0.9300 . ?
C1 C2 1.354(5) . ?
C1 C14 1.394(5) . ?
C2 H2 0.9300 . ?
C2 C3 1.406(4) . ?
C3 C16 1.418(4) . ?
C4 C5 1.425(4) . ?
C4 C22 1.448(4) . ?
C5 C6 1.519(4) . ?
C6 C7 1.544(4) . ?
C6 C17 1.522(4) . ?
C7 H7 0.9800 . ?
C7 C8 1.496(4) . ?
C7 C28 1.510(4) . ?
C8 C9 1.427(4) . ?
C8 C27 1.369(4) . ?
C9 C10 1.394(4) . ?
C9 C23 1.404(4) . ?
C10 H10 0.9300 . ?
C10 C11 1.377(4) . ?
C11 O12 1.368(4) . ?
C11 C25 1.403(5) . ?
O12 C13 1.410(5) . ?
C13 H13A 0.9600 . ?
C13 H13B 0.9600 . ?
C13 H13C 0.9600 . ?
C14 H14 0.9300 . ?
C14 C15 1.367(5) . ?
C15 H15 0.9300 . ?
C15 C16 1.397(4) . ?
C17 C18 1.385(4) . ?
C17 C22 1.396(4) . ?
C18 H18 0.9300 . ?
C18 C19 1.386(5) . ?
C19 H19 0.9300 . ?
C19 C20 1.379(5) . ?
C20 H20 0.9300 . ?
C20 C21 1.367(5) . ?
C21 H21 0.9300 . ?
C21 C22 1.392(4) . ?
C23 C24 1.388(5) . ?
C24 H24 0.9300 . ?
C24 C25 1.362(5) . ?
C25 H25 0.9300 . ?
C26 H26A 0.9600 . ?
C26 H26B 0.9600 . ?
C26 H26C 0.9600 . ?
C27 H27 0.9300 . ?
C28 H28 0.9800 . ?
C28 C29 1.555(4) . ?
C28 N33 1.499(4) . ?
C29 H29 0.9800 . ?
C29 C30 1.517(5) . ?
C30 H30A 0.9700 . ?
C30 H30B 0.9700 . ?
C30 C31 1.506(5) . ?
C31 H31A 0.9700 . ?
C31 H31B 0.9700 . ?
C31 C32 1.515(5) . ?
C32 H32A 0.9700 . ?
C32 H32B 0.9700 . ?
N33 O34 1.206(4) . ?

loop_
_geom_torsion_atom_site_label_1
_geom_torsion_atom_site_label_2
_geom_torsion_atom_site_label_3
_geom_torsion_atom_site_label_4
_geom_torsion
_geom_torsion_site_symmetry_1
_geom_torsion_site_symmetry_2
_geom_torsion_site_symmetry_3
_geom_torsion_site_symmetry_4
_geom_torsion_publ_flag
N1 C3 C16 N4 -0.4(4) . . . . ?
N1 C3 C16 C15 -179.6(3) . . . . ?
N1 C4 C5 N4 -1.2(4) . . . . ?
N1 C4 C5 C6 176.2(2) . . . . ?
N1 C4 C22 C17 -176.7(3) . . . . ?
N1 C4 C22 C21 5.9(5) . . . . ?
N2 C23 C24 C25 178.3(4) . . . . ?
N3 C6 C7 C8 -167.8(2) . . . . ?
N3 C6 C7 C28 -40.0(3) . . . . ?
N3 C6 C17 C18 -69.8(4) . . . . ?
N3 C6 C17 C22 115.7(3) . . . . ?
N3 C29 C30 C31 -15.3(4) . . . . ?
N4 C5 C6 N3 57.1(3) . . . . ?
N4 C5 C6 C7 -57.7(4) . . . . ?
N4 C5 C6 C17 -179.5(3) . . . . ?
C1 C2 C3 N1 -179.3(3) . . . . ?
C1 C2 C3 C16 1.2(4) . . . . ?
C1 C14 C15 C16 0.0(5) . . . . ?
C2 C1 C14 C15 1.1(5) . . . . ?
C2 C3 C16 N4 179.1(3) . . . . ?
C2 C3 C16 C15 -0.1(4) . . . . ?
C3 N1 C4 C5 0.7(4) . . . . ?
C3 N1 C4 C22 -178.3(3) . . . . ?
C4 N1 C3 C2 -179.5(3) . . . . ?
C4 N1 C3 C16 0.0(4) . . . . ?
C4 C5 C6 N3 -120.2(2) . . . . ?
C4 C5 C6 C7 125.0(2) . . . . ?
C4 C5 C6 C17 3.2(3) . . . . ?
C5 N4 C16 C3 0.0(4) . . . . ?
C5 N4 C16 C15 179.2(3) . . . . ?
C5 C4 C22 C17 4.1(3) . . . . ?
C5 C4 C22 C21 -173.2(3) . . . . ?
C5 C6 C7 C8 -51.0(3) . . . . ?
C5 C6 C7 C28 76.9(3) . . . . ?
C5 C6 C17 C18 173.9(3) . . . . ?
C5 C6 C17 C22 -0.6(3) . . . . ?
C6 N3 C29 C28 -13.8(3) . . . . ?
C6 N3 C29 C30 -141.0(3) . . . . ?
C6 N3 C32 C31 156.3(3) . . . . ?
C6 C7 C8 C9 -113.9(3) . . . . ?
C6 C7 C8 C27 69.1(4) . . . . ?
C6 C7 C28 C29 31.2(3) . . . . ?
C6 C7 C28 N33 155.4(2) . . . . ?
C6 C17 C18 C19 -175.8(3) . . . . ?
C6 C17 C22 C4 -2.1(3) . . . . ?
C6 C17 C22 C21 175.5(2) . . . . ?
C7 C6 C17 C18 50.9(4) . . . . ?
C7 C6 C17 C22 -123.6(3) . . . . ?
C7 C8 C9 C10 0.1(5) . . . . ?
C7 C8 C9 C23 -178.0(3) . . . . ?
C7 C8 C27 N2 178.2(3) . . . . ?
C7 C28 C29 N3 -11.8(3) . . . . ?
C7 C28 C29 C30 106.3(3) . . . . ?
C7 C28 N33 O1 -35.6(4) . . . . ?
C7 C28 N33 O34 144.4(3) . . . . ?
C8 C7 C28 C29 161.1(2) . . . . ?
C8 C7 C28 N33 -74.8(3) . . . . ?
C8 C9 C10 C11 -177.4(3) . . . . ?
C8 C9 C23 N2 -0.1(3) . . . . ?
C8 C9 C23 C24 178.4(3) . . . . ?
C9 C8 C27 N2 0.7(3) . . . . ?
C9 C10 C11 O12 178.8(3) . . . . ?
C9 C10 C11 C25 -1.1(5) . . . . ?
C9 C23 C24 C25 0.1(5) . . . . ?
C10 C9 C23 N2 -178.4(3) . . . . ?
C10 C9 C23 C24 0.1(5) . . . . ?
C10 C11 O12 C13 2.8(6) . . . . ?
C10 C11 C25 C24 1.4(6) . . . . ?
O12 C11 C25 C24 -178.5(4) . . . . ?
C14 C1 C2 C3 -1.7(5) . . . . ?
C14 C15 C16 N4 -179.7(3) . . . . ?
C14 C15 C16 C3 -0.5(5) . . . . ?
C16 N4 C5 C4 0.7(4) . . . . ?
C16 N4 C5 C6 -176.3(2) . . . . ?
C17 C6 C7 C8 64.0(3) . . . . ?
C17 C6 C7 C28 -168.1(2) . . . . ?
C17 C18 C19 C20 1.4(5) . . . . ?
C18 C17 C22 C4 -177.2(2) . . . . ?
C18 C17 C22 C21 0.4(4) . . . . ?
C18 C19 C20 C21 0.2(5) . . . . ?
C19 C20 C21 C22 -1.5(5) . . . . ?
C20 C21 C22 C4 178.2(3) . . . . ?
C20 C21 C22 C17 1.2(4) . . . . ?
C22 C4 C5 N4 178.0(2) . . . . ?
C22 C4 C5 C6 -4.6(3) . . . . ?
C22 C17 C18 C19 -1.6(4) . . . . ?
C23 N2 C27 C8 -0.8(4) . . . . ?
C23 C9 C10 C11 0.4(5) . . . . ?
C23 C24 C25 C11 -0.9(6) . . . . ?
C25 C11 O12 C13 -177.3(4) . . . . ?
C26 N2 C23 C9 176.2(3) . . . . ?
C26 N2 C23 C24 -2.1(6) . . . . ?
C26 N2 C27 C8 -176.5(3) . . . . ?
C27 N2 C23 C9 0.5(4) . . . . ?
C27 N2 C23 C24 -177.8(4) . . . . ?
C27 C8 C9 C10 177.6(3) . . . . ?
C27 C8 C9 C23 -0.4(3) . . . . ?
C28 C7 C8 C9 125.0(3) . . . . ?
C28 C7 C8 C27 -52.0(4) . . . . ?
C28 C29 C30 C31 -133.7(3) . . . . ?
C29 N3 C6 C5 -88.1(3) . . . . ?
C29 N3 C6 C7 33.7(3) . . . . ?
C29 N3 C6 C17 159.1(2) . . . . ?
C29 N3 C32 C31 33.8(3) . . . . ?
C29 C28 N33 O1 83.6(4) . . . . ?
C29 C28 N33 O34 -96.4(4) . . . . ?
C29 C30 C31 C32 35.5(4) . . . . ?
C30 C31 C32 N3 -42.3(4) . . . . ?
C32 N3 C6 C5 149.0(2) . . . . ?
C32 N3 C6 C7 -89.1(3) . . . . ?
C32 N3 C6 C17 36.3(4) . . . . ?
C32 N3 C29 C28 115.5(3) . . . . ?
C32 N3 C29 C30 -11.7(3) . . . . ?
N33 C28 C29 N3 -134.2(3) . . . . ?
N33 C28 C29 C30 -16.1(4) . . . . ?
